data_4501813
loop_
_publ_author_name
'Thu\'ery, Pierre'
'Masci, Bernardo'

_publ_section_title
;
 Two- and Three-Dimensional Europium&#x2212;Organic Assemblies with
 theall-cisandall-transIsomers of 1,2,3,4,5,6-Cyclohexanehexacarboxylic
 Acid
;
_journal_issue 8
_journal_name_full 'Crystal Growth &amp; Design'
_journal_page_first 3626
_journal_paper_doi 10.1021/cg100500p
_journal_volume 10
_journal_year 2010
_chemical_formula_sum 'C12 H30 Eu2 O24'
_chemical_formula_weight 862.28
_space_group_IT_number 58
_symmetry_cell_setting orthorhombic
_symmetry_space_group_name_Hall '-P 2 2n'
_symmetry_space_group_name_H-M 'P n n m'
_atom_sites_solution_hydrogens geom
_atom_sites_solution_primary direct
_atom_sites_solution_secondary difmap
_audit_creation_method SHELXL-97
_cell_angle_alpha 90.00
_cell_angle_beta 90.00
_cell_angle_gamma 90.00
_cell_formula_units_Z 2
_cell_length_a 9.1908(11)
_cell_length_b 15.820(2)
_cell_length_c 8.8764(7)
_cell_measurement_reflns_used 26731
_cell_measurement_temperature 150(2)
_cell_measurement_theta_max 25.68
_cell_measurement_theta_min 2.56
_cell_volume 1290.6(2)
_computing_cell_refinement 'HKL2000 (Otwinowski & Minor, 1997)'
_computing_data_collection 'COLLECT (Nonius, 1998)'
_computing_data_reduction 'HKL2000 (Otwinowski & Minor, 1997)'
_computing_molecular_graphics 'SHELXTL (Sheldrick, 2008)'
_computing_publication_material 'SHELXTL (Sheldrick, 2008); PLATON (Spek, 2003)'
_computing_structure_refinement 'SHELXL-97 (Sheldrick, 2008)'
_computing_structure_solution 'SHELXS-97 (Sheldrick, 2008)'
_diffrn_ambient_temperature 150(2)
_diffrn_measured_fraction_theta_full 0.995
_diffrn_measured_fraction_theta_max 0.995
_diffrn_measurement_device_type 'Nonius Kappa-CCD area-detector diffractometer'
_diffrn_measurement_method 'two \f and three \w scans with 2\% steps (285 frames)'
_diffrn_radiation_monochromator graphite
_diffrn_radiation_source 'fine-focus sealed tube'
_diffrn_radiation_type MoK\a
_diffrn_radiation_wavelength 0.71073
_diffrn_reflns_av_R_equivalents 0.0286
_diffrn_reflns_av_sigmaI/netI 0.0358
_diffrn_reflns_limit_h_max 11
_diffrn_reflns_limit_h_min -11
_diffrn_reflns_limit_k_max 19
_diffrn_reflns_limit_k_min -19
_diffrn_reflns_limit_l_max 10
_diffrn_reflns_limit_l_min -10
_diffrn_reflns_number 26731
_diffrn_reflns_theta_full 25.68
_diffrn_reflns_theta_max 25.68
_diffrn_reflns_theta_min 2.56
_diffrn_standards_decay_% 0
_diffrn_standards_interval_time 0
_diffrn_standards_number 0
_exptl_absorpt_coefficient_mu 4.918
_exptl_absorpt_correction_T_max 0.952
_exptl_absorpt_correction_T_min 0.662
_exptl_absorpt_correction_type multi-scan
_exptl_absorpt_process_details 'SCALEPACK (Otwinowski & Minor, 1997)'
_exptl_crystal_colour colourless
_exptl_crystal_density_diffrn 2.219
_exptl_crystal_density_method 'not measured'
_exptl_crystal_description needle
_exptl_crystal_F_000 840
_exptl_crystal_size_max 0.10
_exptl_crystal_size_mid 0.02
_exptl_crystal_size_min 0.01
_refine_diff_density_max 1.553
_refine_diff_density_min -2.209
_refine_diff_density_rms 0.199
_refine_ls_extinction_method none
_refine_ls_goodness_of_fit_ref 1.262
_refine_ls_hydrogen_treatment constr
_refine_ls_matrix_type full
_refine_ls_number_parameters 97
_refine_ls_number_reflns 1307
_refine_ls_number_restraints 0
_refine_ls_restrained_S_all 1.262
_refine_ls_R_factor_all 0.0620
_refine_ls_R_factor_gt 0.0518
_refine_ls_shift/su_max 0.000
_refine_ls_shift/su_mean 0.000
_refine_ls_structure_factor_coef Fsqd
_refine_ls_weighting_details 'calc w=1/[\s^2^(Fo^2^)+(0.0272P)^2^+14.7817P] where P=(Fo^2^+2Fc^2^)/3'
_refine_ls_weighting_scheme calc
_refine_ls_wR_factor_gt 0.1072
_refine_ls_wR_factor_ref 0.1105
_reflns_number_gt 1158
_reflns_number_total 1307
_reflns_threshold_expression >2sigma(I)
_cod_data_source_file cg100500p_si_002.cif
_cod_data_source_block 3
_cod_database_code 4501813

loop_
_symmetry_equiv_pos_as_xyz
'x, y, z'
'-x, -y, z'
'-x+1/2, y+1/2, -z+1/2'
'x+1/2, -y+1/2, -z+1/2'
'-x, -y, -z'
'x, y, -z'
'x-1/2, -y-1/2, z-1/2'
'-x-1/2, y-1/2, z-1/2'

loop_
_atom_site_label
_atom_site_type_symbol
_atom_site_fract_x
_atom_site_fract_y
_atom_site_fract_z
_atom_site_U_iso_or_equiv
_atom_site_adp_type
_atom_site_occupancy
_atom_site_symmetry_multiplicity
_atom_site_calc_flag
_atom_site_refinement_flags
Eu Eu 0.27153(7) 0.18448(4) 0.0000 0.0288(2) Uani 1 2 d S
O1 O 0.3166(7) 0.0567(4) 0.1655(7) 0.0402(16) Uani 1 1 d .
O2 O 0.4781(7) 0.1588(4) 0.1720(7) 0.0334(14) Uani 1 1 d .
O3 O 0.6057(10) 0.2022(6) 0.5000 0.036(2) Uani 1 2 d S
O4 O 0.3672(11) 0.2329(6) 0.5000 0.041(2) Uani 1 2 d S
O5 O 0.1929(8) 0.2263(4) 0.2517(7) 0.0486(19) Uani 1 1 d .
H5A H 0.2357 0.2342 0.3412 0.058 Uiso 1 1 d R
H5B H 0.1315 0.2676 0.2442 0.058 Uiso 1 1 d R
O6 O 0.4104(11) 0.3176(6) 0.0000 0.045(2) Uani 1 2 d S
H6 H 0.4094 0.3548 0.0910 0.054 Uiso 1 1 d R
O7 O 0.0255(11) 0.1239(6) 0.0000 0.046(3) Uani 1 2 d S
H7 H -0.0226 0.1082 0.0787 0.055 Uiso 1 1 d R
O8 O 0.3927(9) 0.4397(5) 0.2378(9) 0.062(2) Uani 1 1 d .
C1 C 0.4311(10) 0.0884(6) 0.2217(10) 0.031(2) Uani 1 1 d .
C2 C 0.5073(10) 0.0482(5) 0.3559(9) 0.0275(18) Uani 1 1 d .
H2 H 0.6109 0.0627 0.3517 0.033 Uiso 1 1 calc R
C3 C 0.4412(14) 0.0872(8) 0.5000 0.028(3) Uani 1 2 d S
H3 H 0.3357 0.0781 0.5000 0.033 Uiso 1 2 calc SR
C4 C 0.4714(15) 0.1794(9) 0.5000 0.036(3) Uani 1 2 d S

loop_
_atom_site_aniso_label
_atom_site_aniso_U_11
_atom_site_aniso_U_22
_atom_site_aniso_U_33
_atom_site_aniso_U_23
_atom_site_aniso_U_13
_atom_site_aniso_U_12
Eu 0.0340(4) 0.0271(3) 0.0252(3) 0.000 0.000 0.0024(3)
O1 0.045(4) 0.034(3) 0.042(4) 0.007(3) -0.013(3) -0.005(3)
O2 0.039(3) 0.031(3) 0.030(3) 0.004(3) -0.006(3) -0.004(3)
O3 0.053(6) 0.031(5) 0.024(4) 0.000 0.000 -0.011(4)
O4 0.047(6) 0.033(5) 0.043(6) 0.000 0.000 0.003(4)
O5 0.066(5) 0.063(5) 0.017(3) -0.004(3) 0.000(3) 0.027(4)
O6 0.059(6) 0.021(5) 0.055(6) 0.000 0.000 -0.007(5)
O7 0.047(6) 0.040(6) 0.052(6) 0.000 0.000 -0.014(5)
O8 0.070(5) 0.069(5) 0.048(5) -0.010(4) -0.009(4) 0.016(4)
C1 0.036(5) 0.031(5) 0.027(5) -0.001(4) 0.006(4) 0.006(4)
C2 0.038(5) 0.024(4) 0.020(4) -0.002(4) -0.003(4) -0.001(4)
C3 0.040(7) 0.027(6) 0.015(6) 0.000 0.000 0.004(5)
C4 0.046(8) 0.042(8) 0.020(6) 0.000 0.000 0.007(7)

loop_
_atom_type_symbol
_atom_type_description
_atom_type_scat_dispersion_real
_atom_type_scat_dispersion_imag
_atom_type_scat_source
C C 0.0033 0.0016 'International Tables Vol C Tables 4.2.6.8 and 6.1.1.4'
H H 0.0000 0.0000 'International Tables Vol C Tables 4.2.6.8 and 6.1.1.4'
O O 0.0106 0.0060 'International Tables Vol C Tables 4.2.6.8 and 6.1.1.4'
Eu Eu -0.1578 3.6682 'International Tables Vol C Tables 4.2.6.8 and 6.1.1.4'

loop_
_geom_angle_atom_site_label_1
_geom_angle_atom_site_label_2
_geom_angle_atom_site_label_3
_geom_angle
_geom_angle_site_symmetry_1
_geom_angle_site_symmetry_3
O3 Eu O5 66.52(16) 7_565 6
O3 Eu O5 66.52(16) 7_565 .
O5 Eu O5 132.6(3) 6 .
O3 Eu O7 72.6(3) 7_565 .
O5 Eu O7 80.4(2) 6 .
O5 Eu O7 80.4(2) . .
O3 Eu O6 71.6(3) 7_565 .
O5 Eu O6 85.5(2) 6 .
O5 Eu O6 85.5(2) . .
O7 Eu O6 144.2(3) . .
O3 Eu O2 128.5(2) 7_565 .
O5 Eu O2 147.0(2) 6 .
O5 Eu O2 72.9(2) . .
O7 Eu O2 130.07(19) . .
O6 Eu O2 75.1(2) . .
O3 Eu O2 128.5(2) 7_565 6
O5 Eu O2 72.9(2) 6 6
O5 Eu O2 147.0(2) . 6
O7 Eu O2 130.07(19) . 6
O6 Eu O2 75.1(2) . 6
O2 Eu O2 76.4(3) . 6
O3 Eu O1 135.5(2) 7_565 6
O5 Eu O1 74.5(2) 6 6
O5 Eu O1 142.7(2) . 6
O7 Eu O1 80.8(2) . 6
O6 Eu O1 126.7(2) . 6
O2 Eu O1 95.8(2) . 6
O2 Eu O1 52.02(19) 6 6
O3 Eu O1 135.5(2) 7_565 .
O5 Eu O1 142.7(2) 6 .
O5 Eu O1 74.5(2) . .
O7 Eu O1 80.8(2) . .
O6 Eu O1 126.7(2) . .
O2 Eu O1 52.02(19) . .
O2 Eu O1 95.8(2) 6 .
O1 Eu O1 70.9(3) 6 .
C1 O1 Eu 92.8(5) . .
C1 O2 Eu 95.6(5) . .
C4 O3 Eu 146.7(9) . 7_666
Eu O5 H5A 136.1 . .
Eu O5 H5B 109.1 . .
H5A O5 H5B 104.4 . .
Eu O6 H6 119.9 . .
Eu O7 H7 125.7 . .
O1 C1 O2 119.4(8) . .
O1 C1 C2 121.7(8) . .
O2 C1 C2 118.7(8) . .
C1 C2 C2 112.1(6) . 2_655
C1 C2 C3 107.4(7) . .
C2 C2 C3 111.3(6) 2_655 .
C1 C2 H2 108.6 . .
C2 C2 H2 108.6 2_655 .
C3 C2 H2 108.6 . .
C4 C3 C2 108.6(7) . .
C4 C3 C2 108.6(7) . 6_556
C2 C3 C2 111.7(10) . 6_556
C4 C3 H3 109.3 . .
C2 C3 H3 109.3 . .
C2 C3 H3 109.3 6_556 .
O4 C4 O3 122.2(14) . .
O4 C4 C3 120.7(12) . .
O3 C4 C3 117.1(12) . .

loop_
_geom_bond_atom_site_label_1
_geom_bond_atom_site_label_2
_geom_bond_distance
_geom_bond_site_symmetry_2
Eu O3 2.352(9) 7_565
Eu O5 2.439(6) 6
Eu O5 2.439(6) .
Eu O7 2.456(10) .
Eu O6 2.463(9) .
Eu O2 2.470(6) .
Eu O2 2.470(6) 6
Eu O1 2.533(6) 6
Eu O1 2.533(6) .
O1 C1 1.267(11) .
O2 C1 1.275(10) .
O3 C4 1.286(17) .
O3 Eu 2.352(9) 7_666
O4 C4 1.279(16) .
O5 H5A 0.8959 .
O5 H5B 0.8656 .
O6 H6 0.9994 .
O7 H7 0.8633 .
C1 C2 1.522(12) .
C2 C2 1.530(15) 2_655
C2 C3 1.545(10) .
C2 H2 0.9800 .
C3 C4 1.484(19) .
C3 C2 1.545(10) 6_556
C3 H3 0.9800 .

loop_
_geom_hbond_atom_site_label_D
_geom_hbond_atom_site_label_H
_geom_hbond_atom_site_label_A
_geom_hbond_distance_DH
_geom_hbond_distance_HA
_geom_hbond_distance_DA
_geom_hbond_angle_DHA
_geom_hbond_site_symmetry_A
O5 H5A O4 0.90 1.86 2.727(9) 163.4 .
O5 H5B O2 0.87 1.97 2.767(9) 151.8 4_455
O6 H6 O8 1.00 1.88 2.865(10) 169.3 .
O7 H7 O8 0.86 1.96 2.814(9) 171.2 4_455
